data_1007062
loop_
_publ_author_name
'Bagieu-Beucher, M'
'Tordjman, I'
'Durif, A'

_publ_section_title
;
Structure cristalline du trimetaphosphate de cerium(III) trihydrate: Ce
P~3~ O~9~ (H~2~ O)~3~
;
_journal_coden_ASTM RVCMA8
_journal_name_full 'Revue de Chimie Minerale'
_journal_page_first 753
_journal_page_last 760
_journal_volume 8
_journal_year 1971
_chemical_formula_structural 'Ce P3 O9 (H2 O)3'
_chemical_formula_sum 'Ce H6 O12 P3'
_chemical_name_systematic 'Cerium cyclo-triphosphate trihydrate'
_space_group_IT_number 174
_symmetry_cell_setting hexagonal
_symmetry_Int_Tables_number 174
_symmetry_space_group_name_Hall 'P -6'
_symmetry_space_group_name_H-M 'P -6'
_cell_angle_alpha 90
_cell_angle_beta 90
_cell_angle_gamma 120
_cell_formula_units_Z 1
_cell_length_a 6.770(3)
_cell_length_b 6.770(3)
_cell_length_c 6.079(3)
_cell_volume 241.3
_refine_ls_R_factor_all 0.058
_cod_original_formula_sum 'H6 Ce O12 P3'
_cod_database_code 1007062

loop_
_symmetry_equiv_pos_as_xyz
x,y,z
-y,x-y,z
y-x,-x,z
x,y,-z
-y,x-y,-z
y-x,-x,-z

loop_
_atom_site_label
_atom_site_type_symbol
_atom_site_symmetry_multiplicity
_atom_site_Wyckoff_symbol
_atom_site_fract_x
_atom_site_fract_y
_atom_site_fract_z
_atom_site_occupancy
_atom_site_attached_hydrogens
_atom_site_calc_flag
Ce1 Ce3+ 1 d 0.3333 0.6667 0.5 1. 0 d
P1 P5+ 3 j 0.212(3) 0.266(3) 0. 1. 0 d
O1 O2- 3 j 0.238(7) 0.046(5) 0. 1. 0 d
O2 O2- 6 l 0.322(5) 0.403(4) 0.204(4) 1. 0 d
O3 O2- 3 k 0.701(4) 0.630(5) 0.5 1. 2 d

loop_
_atom_type_symbol
_atom_type_oxidation_number
Ce3+ 3.000
P5+ 5.000
O2- -2.000
H1+ 1.000
